data_2239095
loop_
_publ_author_name
'Anuradha, T.'
'Naga Siva Rao, J.'
'Seshadri, P. R.'
'Raghunathan, R.'

_publ_section_title
;
 6a-Nitro-6-(2,2,7,7-tetramethyltetrahydro-3a<i>H</i>-bis[1,3]dioxolo[4,5-<i>b</i>:4',5'-<i>d</i>]pyran-5-yl)-6a,6b,7,8,9,11a-hexahydro-6<i>H</i>-spiro[chromeno[3,4-<i>a</i>]pyrrolizine-11,11'-indeno[1,2-<i>b</i>]quinoxaline]
;
_journal_issue 1
_journal_name_full 'Acta Crystallographica Section E'
_journal_page_first o38
_journal_page_last o39
_journal_paper_doi 10.1107/S1600536813032467
_journal_volume 70
_journal_year 2014
_chemical_formula_iupac 'C39 H38 N4 O8'
_chemical_formula_moiety 'C39 H38 N4 O8'
_chemical_formula_sum 'C39 H38 N4 O8'
_chemical_formula_weight 690.73
_chemical_name_common quinoxaline-indene
_chemical_name_systematic
6a-Nitro-6-(2,2,7,7-tetramethyltetrahydro-3a<i>H</i>-bis[1,3]dioxolo[4,5-<i>b</i>:4',5'-<i>d</i>]pyran-5-yl)-6a,6b,7,8,9,11a-hexahydro-6<i>H</i>-spiro[chromeno[3,4-<i>a</i>]pyrrolizine-11,11'-indeno[1,2-<i>b</i>]quinoxaline]
_space_group_IT_number 19
_symmetry_cell_setting orthorhombic
_symmetry_space_group_name_Hall 'P 2ac 2ab'
_symmetry_space_group_name_H-M 'P 21 21 21'
_atom_sites_solution_hydrogens geom
_atom_sites_solution_primary direct
_atom_sites_solution_secondary difmap
_audit_creation_method SHELXL-97
_cell_angle_alpha 90.00
_cell_angle_beta 90.00
_cell_angle_gamma 90.00
_cell_formula_units_Z 4
_cell_length_a 11.3150(9)
_cell_length_b 15.629(2)
_cell_length_c 19.419(2)
_cell_measurement_reflns_used 8626
_cell_measurement_temperature 293(2)
_cell_measurement_theta_max 28.4
_cell_measurement_theta_min 1.7
_cell_volume 3434.1(6)
_computing_cell_refinement 'SAINT (Bruker, 2008)'
_computing_data_collection 'APEX2 (Bruker, 2008)'
_computing_data_reduction 'SAINT (Bruker, 2008)'
_computing_molecular_graphics 'ORTEP-3 for Windows (Farrugia, 2012)'
_computing_publication_material 'SHELXL97 (Sheldrick, 2008), PLATON (Spek, 2009) and publCIF (Westrip, 2010)'
_computing_structure_refinement 'SHELXL97 (Sheldrick, 2008)'
_computing_structure_solution 'SHELXS97 (Sheldrick, 2008)'
_diffrn_ambient_temperature 293(2)
_diffrn_measured_fraction_theta_full 0.992
_diffrn_measured_fraction_theta_max 0.992
_diffrn_measurement_device_type 'Bruker Kappa APEXII CCD'
_diffrn_measurement_method '\w and \f scan'
_diffrn_radiation_monochromator graphite
_diffrn_radiation_source 'fine-focus sealed tube'
_diffrn_radiation_type MoK\a
_diffrn_radiation_wavelength 0.71073
_diffrn_reflns_av_R_equivalents 0.0592
_diffrn_reflns_av_sigmaI/netI 0.0905
_diffrn_reflns_limit_h_max 13
_diffrn_reflns_limit_h_min -13
_diffrn_reflns_limit_k_max 18
_diffrn_reflns_limit_k_min -19
_diffrn_reflns_limit_l_max 23
_diffrn_reflns_limit_l_min -23
_diffrn_reflns_number 15819
_diffrn_reflns_theta_full 25.99
_diffrn_reflns_theta_max 25.99
_diffrn_reflns_theta_min 1.67
_exptl_absorpt_coefficient_mu 0.094
_exptl_absorpt_correction_T_max 0.9906
_exptl_absorpt_correction_T_min 0.9814
_exptl_absorpt_correction_type multi-scan
_exptl_absorpt_process_details '(SADABS; Bruker, 2004)'
_exptl_crystal_colour colourless
_exptl_crystal_density_diffrn 1.336
_exptl_crystal_density_method 'not measured'
_exptl_crystal_description block
_exptl_crystal_F_000 1456
_exptl_crystal_size_max 0.20
_exptl_crystal_size_mid 0.15
_exptl_crystal_size_min 0.10
_refine_diff_density_max 0.170
_refine_diff_density_min -0.200
_refine_ls_abs_structure_details 'Flack (1983), 2933 Friedel pairs'
_refine_ls_abs_structure_Flack 0.30(13)
_refine_ls_extinction_method none
_refine_ls_goodness_of_fit_ref 0.965
_refine_ls_hydrogen_treatment constr
_refine_ls_matrix_type full
_refine_ls_number_parameters 460
_refine_ls_number_reflns 6671
_refine_ls_number_restraints 0
_refine_ls_restrained_S_all 0.965
_refine_ls_R_factor_all 0.1124
_refine_ls_R_factor_gt 0.0499
_refine_ls_shift/su_max 0.000
_refine_ls_shift/su_mean 0.000
_refine_ls_structure_factor_coef Fsqd
_refine_ls_weighting_details 'calc w=1/[\s^2^(Fo^2^)+(0.0470P)^2^+0.0000P] where P=(Fo^2^+2Fc^2^)/3'
_refine_ls_weighting_scheme calc
_refine_ls_wR_factor_gt 0.1015
_refine_ls_wR_factor_ref 0.1238
_reflns_number_gt 3789
_reflns_number_total 6671
_reflns_threshold_expression I>2sigma(I)
_cod_data_source_file im2440sup1.cf
_cod_data_source_block I
_cod_original_cell_volume 3434.0(6)
_cod_database_code 2239095
_cod_database_fobs_code 2239095

loop_
_symmetry_equiv_pos_as_xyz
'x, y, z'
'-x+1/2, -y, z+1/2'
'-x, y+1/2, -z+1/2'
'x+1/2, -y+1/2, -z'

loop_
_atom_site_type_symbol
_atom_site_label
_atom_site_fract_x
_atom_site_fract_y
_atom_site_fract_z
_atom_site_U_iso_or_equiv
_atom_site_adp_type
_atom_site_calc_flag
_atom_site_refinement_flags
_atom_site_occupancy
_atom_site_symmetry_multiplicity
O O1 0.03697(19) 0.83284(16) -0.00002(10) 0.0524(6) Uani d . 1 1
O O2 -0.1751(2) 0.73787(18) 0.04849(14) 0.0690(8) Uani d . 1 1
O O3 -0.3060(2) 0.8322(2) 0.07234(15) 0.0819(9) Uani d . 1 1
O O4 0.00221(19) 0.73589(14) 0.16455(9) 0.0450(5) Uani d . 1 1
O O5 -0.0801(2) 0.60162(17) 0.15228(13) 0.0645(7) Uani d . 1 1
O O6 0.0907(2) 0.55340(17) 0.10693(13) 0.0635(7) Uani d . 1 1
O O7 0.2843(2) 0.68893(18) 0.20258(12) 0.0672(7) Uani d . 1 1
O O8 0.23002(19) 0.81048(15) 0.14967(12) 0.0568(7) Uani d . 1 1
N N1 0.0704(3) 1.2133(2) 0.11551(13) 0.0563(8) Uani d . 1 1
N N2 0.0858(2) 1.03075(19) 0.13143(14) 0.0522(7) Uani d . 1 1
N N3 -0.1654(2) 0.98556(18) 0.16878(13) 0.0428(7) Uani d . 1 1
N N4 -0.2032(3) 0.8083(2) 0.06782(14) 0.0507(7) Uani d . 1 1
C C1 -0.2053(3) 1.1070(2) 0.08517(16) 0.0484(9) Uani d . 1 1
C C2 -0.3219(3) 1.1091(3) 0.06145(19) 0.0643(11) Uani d . 1 1
H H2 -0.3667 1.0593 0.0587 0.077 Uiso calc R 1 1
C C3 -0.3687(4) 1.1872(3) 0.0422(2) 0.0722(12) Uani d . 1 1
H H3 -0.4460 1.1893 0.0261 0.087 Uiso calc R 1 1
C C4 -0.3057(4) 1.2611(3) 0.0460(2) 0.0744(12) Uani d . 1 1
H H4 -0.3407 1.3127 0.0337 0.089 Uiso calc R 1 1
C C5 -0.1888(4) 1.2597(3) 0.06840(18) 0.0631(10) Uani d . 1 1
H H5 -0.1443 1.3096 0.0705 0.076 Uiso calc R 1 1
C C6 -0.1408(3) 1.1816(2) 0.08745(15) 0.0485(9) Uani d . 1 1
C C7 -0.0190(3) 1.1607(2) 0.10770(15) 0.0450(8) Uani d . 1 1
C C8 0.1751(3) 1.1725(3) 0.13211(17) 0.0559(10) Uani d . 1 1
C C9 0.2774(4) 1.2228(3) 0.1405(2) 0.0753(13) Uani d . 1 1
H H9 0.2739 1.2818 0.1346 0.090 Uiso calc R 1 1
C C10 0.3812(4) 1.1847(4) 0.1572(2) 0.0878(15) Uani d . 1 1
H H10 0.4482 1.2182 0.1637 0.105 Uiso calc R 1 1
C C11 0.3893(4) 1.0961(4) 0.1649(3) 0.0977(16) Uani d . 1 1
H H11 0.4614 1.0712 0.1760 0.117 Uiso calc R 1 1
C C12 0.2919(3) 1.0457(3) 0.1562(2) 0.0832(13) Uani d . 1 1
H H12 0.2977 0.9867 0.1610 0.100 Uiso calc R 1 1
C C13 0.1827(3) 1.0838(3) 0.13974(18) 0.0556(10) Uani d . 1 1
C C14 -0.0112(3) 1.0707(2) 0.11541(15) 0.0438(8) Uani d . 1 1
C C15 -0.1313(3) 1.0280(2) 0.10405(15) 0.0428(8) Uani d . 1 1
C C16 -0.2921(3) 0.9806(3) 0.18833(17) 0.0554(10) Uani d . 1 1
H H16A -0.3413 0.9653 0.1493 0.067 Uiso calc R 1 1
H H16B -0.3198 1.0341 0.2078 0.067 Uiso calc R 1 1
C C17 -0.2893(3) 0.9102(3) 0.24158(18) 0.0608(10) Uani d . 1 1
H H17A -0.3663 0.8834 0.2457 0.073 Uiso calc R 1 1
H H17B -0.2664 0.9327 0.2862 0.073 Uiso calc R 1 1
C C18 -0.1979(3) 0.8461(3) 0.21548(16) 0.0575(10) Uani d . 1 1
H H18A -0.2359 0.7992 0.1914 0.069 Uiso calc R 1 1
H H18B -0.1520 0.8230 0.2534 0.069 Uiso calc R 1 1
C C19 -0.1189(3) 0.8974(2) 0.16643(14) 0.0410(8) Uani d . 1 1
H H19 -0.0391 0.8983 0.1859 0.049 Uiso calc R 1 1
C C20 -0.1080(3) 0.8724(2) 0.08846(15) 0.0402(8) Uani d . 1 1
C C21 0.0170(3) 0.8386(2) 0.07265(14) 0.0385(7) Uani d . 1 1
H H21 0.0735 0.8803 0.0911 0.046 Uiso calc R 1 1
C C22 0.0241(3) 0.9087(2) -0.03512(15) 0.0440(8) Uani d . 1 1
C C23 0.0911(3) 0.9177(3) -0.09451(17) 0.0596(10) Uani d . 1 1
H H23 0.1434 0.8749 -0.1078 0.071 Uiso calc R 1 1
C C24 0.0793(4) 0.9897(3) -0.13301(18) 0.0666(11) Uani d . 1 1
H H24 0.1243 0.9965 -0.1727 0.080 Uiso calc R 1 1
C C25 0.0006(4) 1.0533(3) -0.11346(18) 0.0685(11) Uani d . 1 1
H H25 -0.0068 1.1026 -0.1399 0.082 Uiso calc R 1 1
C C26 -0.0667(3) 1.0433(2) -0.05465(16) 0.0565(10) Uani d . 1 1
H H26 -0.1201 1.0857 -0.0421 0.068 Uiso calc R 1 1
C C27 -0.0553(3) 0.9703(2) -0.01397(14) 0.0426(8) Uani d . 1 1
C C28 -0.1323(3) 0.9566(2) 0.04885(15) 0.0426(8) Uani d . 1 1
H H28 -0.2138 0.9528 0.0320 0.051 Uiso calc R 1 1
C C29 0.0536(3) 0.7508(2) 0.09899(15) 0.0410(8) Uani d . 1 1
H H29 0.0258 0.7070 0.0667 0.049 Uiso calc R 1 1
C C30 0.0092(3) 0.6504(2) 0.18407(17) 0.0519(9) Uani d . 1 1
H H30 -0.0012 0.6468 0.2341 0.062 Uiso calc R 1 1
C C31 -0.0300(3) 0.5300(3) 0.1170(2) 0.0649(11) Uani d . 1 1
C C32 0.1236(3) 0.6036(2) 0.16469(18) 0.0553(9) Uani d . 1 1
H H32 0.1489 0.5665 0.2026 0.066 Uiso calc R 1 1
C C33 0.2250(3) 0.6609(2) 0.14226(18) 0.0516(9) Uani d . 1 1
H H33 0.2796 0.6288 0.1129 0.062 Uiso calc R 1 1
C C34 0.3182(3) 0.7751(3) 0.19214(18) 0.0590(10) Uani d . 1 1
C C35 0.1876(3) 0.7440(2) 0.10601(16) 0.0445(8) Uani d . 1 1
H H35 0.2251 0.7479 0.0606 0.053 Uiso calc R 1 1
C C36 -0.0875(4) 0.5211(3) 0.0485(2) 0.0846(13) Uani d . 1 1
H H36A -0.1688 0.5053 0.0545 0.127 Uiso calc R 1 1
H H36B -0.0476 0.4776 0.0224 0.127 Uiso calc R 1 1
H H36C -0.0831 0.5745 0.0243 0.127 Uiso calc R 1 1
C C37 -0.0398(4) 0.4515(3) 0.1621(2) 0.0955(15) Uani d . 1 1
H H37A -0.1215 0.4370 0.1681 0.143 Uiso calc R 1 1
H H37B -0.0048 0.4631 0.2061 0.143 Uiso calc R 1 1
H H37C 0.0008 0.4047 0.1406 0.143 Uiso calc R 1 1
C C38 0.4382(3) 0.7814(3) 0.1578(2) 0.0901(15) Uani d . 1 1
H H38A 0.4587 0.8405 0.1517 0.135 Uiso calc R 1 1
H H38B 0.4354 0.7536 0.1137 0.135 Uiso calc R 1 1
H H38C 0.4965 0.7541 0.1862 0.135 Uiso calc R 1 1
C C39 0.3150(4) 0.8192(3) 0.2610(2) 0.0891(15) Uani d . 1 1
H H39A 0.3377 0.8780 0.2555 0.134 Uiso calc R 1 1
H H39B 0.3689 0.7914 0.2920 0.134 Uiso calc R 1 1
H H39C 0.2364 0.8164 0.2795 0.134 Uiso calc R 1 1

loop_
_atom_site_aniso_label
_atom_site_aniso_U_11
_atom_site_aniso_U_22
_atom_site_aniso_U_33
_atom_site_aniso_U_12
_atom_site_aniso_U_13
_atom_site_aniso_U_23
O1 0.0671(15) 0.0485(16) 0.0417(12) 0.0044(13) 0.0116(12) 0.0053(11)
O2 0.0695(17) 0.0440(18) 0.093(2) -0.0040(14) -0.0303(15) -0.0075(15)
O3 0.0404(15) 0.086(2) 0.120(2) -0.0129(15) 0.0069(15) -0.0265(18)
O4 0.0532(13) 0.0413(14) 0.0403(11) 0.0031(11) 0.0078(11) 0.0071(10)
O5 0.0573(15) 0.0536(18) 0.0828(17) -0.0092(14) 0.0014(14) -0.0015(14)
O6 0.0593(16) 0.0528(17) 0.0785(17) -0.0045(13) -0.0014(14) -0.0130(13)
O7 0.0681(17) 0.061(2) 0.0721(17) -0.0002(15) -0.0298(14) 0.0014(14)
O8 0.0506(14) 0.0506(16) 0.0693(15) -0.0014(12) -0.0141(12) -0.0111(13)
N1 0.061(2) 0.053(2) 0.0542(18) -0.0164(17) 0.0069(15) -0.0056(15)
N2 0.0402(16) 0.054(2) 0.0624(18) -0.0037(16) -0.0054(14) -0.0007(15)
N3 0.0354(15) 0.0474(19) 0.0456(15) -0.0028(13) 0.0002(12) -0.0001(14)
N4 0.053(2) 0.053(2) 0.0467(16) -0.0075(17) -0.0057(15) 0.0020(15)
C1 0.047(2) 0.053(2) 0.0453(19) 0.0040(19) -0.0004(17) 0.0011(18)
C2 0.053(2) 0.067(3) 0.073(2) 0.006(2) -0.012(2) 0.005(2)
C3 0.064(2) 0.082(4) 0.071(3) 0.020(3) -0.010(2) 0.004(3)
C4 0.085(3) 0.068(3) 0.071(3) 0.031(3) -0.005(2) 0.001(2)
C5 0.077(3) 0.046(2) 0.066(2) 0.010(2) 0.000(2) 0.0013(19)
C6 0.058(2) 0.045(2) 0.0419(19) 0.0076(19) 0.0032(16) -0.0001(17)
C7 0.053(2) 0.042(2) 0.0400(17) -0.0013(19) 0.0053(16) -0.0043(16)
C8 0.050(2) 0.067(3) 0.051(2) -0.014(2) 0.0076(18) -0.010(2)
C9 0.064(3) 0.083(3) 0.079(3) -0.029(3) 0.015(2) -0.017(2)
C10 0.053(3) 0.112(5) 0.099(3) -0.026(3) 0.004(2) -0.019(3)
C11 0.041(3) 0.125(5) 0.126(4) -0.005(3) -0.010(3) -0.006(4)
C12 0.043(2) 0.088(3) 0.119(4) -0.001(2) -0.011(2) -0.001(3)
C13 0.045(2) 0.063(3) 0.058(2) -0.009(2) -0.0004(18) -0.0048(19)
C14 0.045(2) 0.046(2) 0.0395(18) -0.0041(17) 0.0020(16) -0.0048(16)
C15 0.0364(17) 0.045(2) 0.0472(19) -0.0039(16) -0.0029(15) 0.0032(17)
C16 0.0368(19) 0.070(3) 0.060(2) -0.0058(19) 0.0071(17) -0.007(2)
C17 0.051(2) 0.074(3) 0.056(2) -0.008(2) 0.0116(19) -0.002(2)
C18 0.065(2) 0.063(3) 0.0441(19) -0.006(2) 0.0124(18) -0.0006(18)
C19 0.0402(18) 0.045(2) 0.0373(16) -0.0035(16) 0.0006(15) -0.0018(15)
C20 0.0385(18) 0.041(2) 0.0415(17) -0.0098(15) 0.0005(15) -0.0001(15)
C21 0.0418(18) 0.039(2) 0.0352(16) -0.0026(16) 0.0034(14) 0.0011(15)
C22 0.051(2) 0.044(2) 0.0359(17) -0.0040(18) -0.0014(17) 0.0072(16)
C23 0.061(2) 0.066(3) 0.052(2) 0.001(2) 0.0160(19) 0.006(2)
C24 0.077(3) 0.073(3) 0.050(2) -0.006(2) 0.013(2) 0.018(2)
C25 0.084(3) 0.069(3) 0.052(2) -0.007(2) -0.002(2) 0.023(2)
C26 0.062(2) 0.058(3) 0.050(2) 0.002(2) -0.0056(19) 0.0097(19)
C27 0.0442(18) 0.048(2) 0.0358(17) -0.0064(18) -0.0048(15) 0.0047(16)
C28 0.0380(17) 0.045(2) 0.0453(18) -0.0051(16) -0.0056(15) 0.0019(16)
C29 0.0442(19) 0.041(2) 0.0376(17) 0.0016(16) 0.0054(15) -0.0015(15)
C30 0.058(2) 0.053(2) 0.0449(18) -0.005(2) -0.0010(18) 0.0054(17)
C31 0.059(2) 0.048(3) 0.088(3) -0.004(2) -0.006(2) 0.000(2)
C32 0.060(2) 0.047(2) 0.059(2) 0.0036(19) -0.0098(19) 0.002(2)
C33 0.0454(19) 0.050(2) 0.059(2) 0.0082(18) -0.0054(18) -0.0081(19)
C34 0.051(2) 0.063(3) 0.064(2) 0.009(2) -0.0115(19) -0.010(2)
C35 0.0448(19) 0.047(2) 0.0415(17) -0.0003(17) 0.0038(15) -0.0055(17)
C36 0.077(3) 0.085(3) 0.092(3) -0.010(3) -0.017(3) -0.013(3)
C37 0.102(4) 0.059(3) 0.126(4) -0.014(3) -0.013(3) 0.011(3)
C38 0.051(3) 0.101(4) 0.119(4) -0.001(2) -0.002(3) -0.020(3)
C39 0.098(3) 0.094(4) 0.076(3) 0.012(3) -0.028(3) -0.025(3)

loop_
_atom_type_symbol
_atom_type_description
_atom_type_scat_dispersion_real
_atom_type_scat_dispersion_imag
_atom_type_scat_source
C C 0.0033 0.0016 'International Tables Vol C Tables 4.2.6.8 and 6.1.1.4'
H H 0.0000 0.0000 'International Tables Vol C Tables 4.2.6.8 and 6.1.1.4'
N N 0.0061 0.0033 'International Tables Vol C Tables 4.2.6.8 and 6.1.1.4'
O O 0.0106 0.0060 'International Tables Vol C Tables 4.2.6.8 and 6.1.1.4'

loop_
_geom_angle_atom_site_label_1
_geom_angle_atom_site_label_2
_geom_angle_atom_site_label_3
_geom_angle
C22 O1 C21 114.7(2)
C30 O4 C29 112.3(2)
C30 O5 C31 110.5(3)
C32 O6 C31 106.5(3)
C34 O7 C33 107.7(3)
C34 O8 C35 107.5(3)
C7 N1 C8 113.4(3)
C14 N2 C13 114.1(3)
C15 N3 C19 107.5(2)
C15 N3 C16 119.6(2)
C19 N3 C16 107.6(3)
O2 N4 O3 123.4(3)
O2 N4 C20 119.7(3)
O3 N4 C20 116.9(3)
C6 C1 C2 119.4(3)
C6 C1 C15 112.6(3)
C2 C1 C15 127.7(3)
C3 C2 C1 118.1(4)
C3 C2 H2 120.9
C1 C2 H2 120.9
C4 C3 C2 122.3(4)
C4 C3 H3 118.8
C2 C3 H3 118.8
C3 C4 C5 120.1(4)
C3 C4 H4 120.0
C5 C4 H4 120.0
C6 C5 C4 118.0(4)
C6 C5 H5 121.0
C4 C5 H5 121.0
C1 C6 C5 122.0(3)
C1 C6 C7 108.5(3)
C5 C6 C7 129.4(4)
N1 C7 C14 124.2(3)
N1 C7 C6 127.8(3)
C14 C7 C6 107.9(3)
N1 C8 C13 122.3(3)
N1 C8 C9 118.3(4)
C13 C8 C9 119.4(4)
C10 C9 C8 119.6(5)
C10 C9 H9 120.2
C8 C9 H9 120.2
C9 C10 C11 121.3(4)
C9 C10 H10 119.4
C11 C10 H10 119.4
C12 C11 C10 120.4(4)
C12 C11 H11 119.8
C10 C11 H11 119.8
C11 C12 C13 119.5(5)
C11 C12 H12 120.2
C13 C12 H12 120.2
N2 C13 C8 122.2(3)
N2 C13 C12 117.9(4)
C8 C13 C12 119.8(4)
N2 C14 C7 123.7(3)
N2 C14 C15 125.0(3)
C7 C14 C15 111.3(3)
N3 C15 C14 107.8(2)
N3 C15 C1 115.0(3)
C14 C15 C1 99.6(3)
N3 C15 C28 105.4(3)
C14 C15 C28 114.9(3)
C1 C15 C28 114.2(2)
N3 C16 C17 101.1(3)
N3 C16 H16A 111.5
C17 C16 H16A 111.5
N3 C16 H16B 111.5
C17 C16 H16B 111.5
H16A C16 H16B 109.4
C16 C17 C18 105.4(3)
C16 C17 H17A 110.7
C18 C17 H17A 110.7
C16 C17 H17B 110.7
C18 C17 H17B 110.7
H17A C17 H17B 108.8
C17 C18 C19 104.9(3)
C17 C18 H18A 110.8
C19 C18 H18A 110.8
C17 C18 H18B 110.8
C19 C18 H18B 110.8
H18A C18 H18B 108.8
N3 C19 C18 105.2(3)
N3 C19 C20 106.9(2)
C18 C19 C20 121.0(3)
N3 C19 H19 107.7
C18 C19 H19 107.7
C20 C19 H19 107.7
N4 C20 C21 111.8(3)
N4 C20 C28 107.6(2)
C21 C20 C28 110.8(2)
N4 C20 C19 111.2(2)
C21 C20 C19 110.5(2)
C28 C20 C19 104.7(2)
O1 C21 C29 103.4(2)
O1 C21 C20 111.3(2)
C29 C21 C20 119.5(2)
O1 C21 H21 107.4
C29 C21 H21 107.4
C20 C21 H21 107.4
O1 C22 C27 121.5(3)
O1 C22 C23 116.2(3)
C27 C22 C23 122.2(3)
C24 C23 C22 119.2(4)
C24 C23 H23 120.4
C22 C23 H23 120.4
C23 C24 C25 120.4(3)
C23 C24 H24 119.8
C25 C24 H24 119.8
C26 C25 C24 120.0(4)
C26 C25 H25 120.0
C24 C25 H25 120.0
C25 C26 C27 120.7(4)
C25 C26 H26 119.7
C27 C26 H26 119.7
C22 C27 C26 117.6(3)
C22 C27 C28 121.0(3)
C26 C27 C28 121.3(3)
C27 C28 C15 116.9(3)
C27 C28 C20 114.7(3)
C15 C28 C20 105.5(2)
C27 C28 H28 106.3
C15 C28 H28 106.3
C20 C28 H28 106.3
O4 C29 C21 109.8(2)
O4 C29 C35 108.4(2)
C21 C29 C35 111.3(3)
O4 C29 H29 109.1
C21 C29 H29 109.1
C35 C29 H29 109.1
O4 C30 O5 111.1(3)
O4 C30 C32 116.0(3)
O5 C30 C32 103.9(3)
O4 C30 H30 108.5
O5 C30 H30 108.5
C32 C30 H30 108.5
O6 C31 O5 104.2(3)
O6 C31 C36 108.6(3)
O5 C31 C36 109.2(3)
O6 C31 C37 110.9(3)
O5 C31 C37 109.2(3)
C36 C31 C37 114.2(4)
O6 C32 C33 107.3(3)
O6 C32 C30 103.6(3)
C33 C32 C30 115.3(3)
O6 C32 H32 110.1
C33 C32 H32 110.1
C30 C32 H32 110.1
O7 C33 C32 107.6(3)
O7 C33 C35 104.3(3)
C32 C33 C35 115.0(3)
O7 C33 H33 109.9
C32 C33 H33 109.9
C35 C33 H33 109.9
O8 C34 O7 105.4(3)
O8 C34 C39 108.9(3)
O7 C34 C39 107.6(3)
O8 C34 C38 110.6(3)
O7 C34 C38 111.6(3)
C39 C34 C38 112.5(4)
O8 C35 C29 109.7(3)
O8 C35 C33 104.5(2)
C29 C35 C33 111.9(3)
O8 C35 H35 110.2
C29 C35 H35 110.2
C33 C35 H35 110.2
C31 C36 H36A 109.5
C31 C36 H36B 109.5
H36A C36 H36B 109.5
C31 C36 H36C 109.5
H36A C36 H36C 109.5
H36B C36 H36C 109.5
C31 C37 H37A 109.5
C31 C37 H37B 109.5
H37A C37 H37B 109.5
C31 C37 H37C 109.5
H37A C37 H37C 109.5
H37B C37 H37C 109.5
C34 C38 H38A 109.5
C34 C38 H38B 109.5
H38A C38 H38B 109.5
C34 C38 H38C 109.5
H38A C38 H38C 109.5
H38B C38 H38C 109.5
C34 C39 H39A 109.5
C34 C39 H39B 109.5
H39A C39 H39B 109.5
C34 C39 H39C 109.5
H39A C39 H39C 109.5
H39B C39 H39C 109.5

loop_
_geom_bond_atom_site_label_1
_geom_bond_atom_site_label_2
_geom_bond_distance
O1 C22 1.376(4)
O1 C21 1.432(3)
O2 N4 1.205(4)
O3 N4 1.225(4)
O4 C30 1.391(4)
O4 C29 1.419(3)
O5 C30 1.408(4)
O5 C31 1.429(5)
O6 C32 1.419(4)
O6 C31 1.427(4)
O7 C34 1.414(5)
O7 C33 1.419(4)
O8 C34 1.408(4)
O8 C35 1.424(4)
N1 C7 1.313(4)
N1 C8 1.383(5)
N2 C14 1.301(4)
N2 C13 1.384(4)
N3 C15 1.473(4)
N3 C19 1.475(4)
N3 C16 1.486(4)
N4 C20 1.524(4)
C1 C6 1.376(5)
C1 C2 1.397(5)
C1 C15 1.537(5)
C2 C3 1.382(5)
C2 H2 0.9300
C3 C4 1.359(6)
C3 H3 0.9300
C4 C5 1.392(6)
C4 H4 0.9300
C5 C6 1.386(5)
C5 H5 0.9300
C6 C7 1.470(5)
C7 C14 1.416(5)
C8 C13 1.398(5)
C8 C9 1.409(5)
C9 C10 1.356(6)
C9 H9 0.9300
C10 C11 1.396(7)
C10 H10 0.9300
C11 C12 1.364(6)
C11 H11 0.9300
C12 C13 1.408(5)
C12 H12 0.9300
C14 C15 1.530(4)
C15 C28 1.547(4)
C16 C17 1.511(5)
C16 H16A 0.9700
C16 H16B 0.9700
C17 C18 1.527(5)
C17 H17A 0.9700
C17 H17B 0.9700
C18 C19 1.533(4)
C18 H18A 0.9700
C18 H18B 0.9700
C19 C20 1.569(4)
C19 H19 0.9800
C20 C21 1.541(4)
C20 C28 1.549(4)
C21 C29 1.522(4)
C21 H21 0.9800
C22 C27 1.379(4)
C22 C23 1.387(4)
C23 C24 1.358(5)
C23 H23 0.9300
C24 C25 1.386(6)
C24 H24 0.9300
C25 C26 1.381(5)
C25 H25 0.9300
C26 C27 1.394(5)
C26 H26 0.9300
C27 C28 1.514(4)
C28 H28 0.9800
C29 C35 1.526(4)
C29 H29 0.9800
C30 C32 1.534(5)
C30 H30 0.9800
C31 C36 1.488(5)
C31 C37 1.510(5)
C32 C33 1.519(5)
C32 H32 0.9800
C33 C35 1.537(5)
C33 H33 0.9800
C34 C39 1.506(5)
C34 C38 1.516(5)
C35 H35 0.9800
C36 H36A 0.9600
C36 H36B 0.9600
C36 H36C 0.9600
C37 H37A 0.9600
C37 H37B 0.9600
C37 H37C 0.9600
C38 H38A 0.9600
C38 H38B 0.9600
C38 H38C 0.9600
C39 H39A 0.9600
C39 H39B 0.9600
C39 H39C 0.9600

loop_
_geom_hbond_atom_site_label_D
_geom_hbond_atom_site_label_H
_geom_hbond_atom_site_label_A
_geom_hbond_site_symmetry_A
_geom_hbond_distance_DH
_geom_hbond_distance_HA
_geom_hbond_distance_DA
_geom_hbond_angle_DHA
C35 H35 O2 4_565 0.98 2.41 3.390(4) 177.0
C16 H16A O3 . 0.97 2.59 3.237(5) 124.0
C21 H21 N2 . 0.98 2.48 3.305(4) 141.4
C30 H30 Cg8 3_545 0.98 2.93 3.895(4) 168

loop_
_geom_torsion_atom_site_label_1
_geom_torsion_atom_site_label_2
_geom_torsion_atom_site_label_3
_geom_torsion_atom_site_label_4
_geom_torsion
C6 C1 C2 C3 -1.2(5)
C15 C1 C2 C3 -174.9(3)
C1 C2 C3 C4 -0.4(6)
C2 C3 C4 C5 1.6(6)
C3 C4 C5 C6 -1.1(6)
C2 C1 C6 C5 1.6(5)
C15 C1 C6 C5 176.2(3)
C2 C1 C6 C7 -174.6(3)
C15 C1 C6 C7 0.0(4)
C4 C5 C6 C1 -0.4(5)
C4 C5 C6 C7 174.9(3)
C8 N1 C7 C14 0.1(4)
C8 N1 C7 C6 -177.3(3)
C1 C6 C7 N1 179.6(3)
C5 C6 C7 N1 3.8(6)
C1 C6 C7 C14 1.8(4)
C5 C6 C7 C14 -174.0(3)
C7 N1 C8 C13 -0.2(5)
C7 N1 C8 C9 178.9(3)
N1 C8 C9 C10 179.5(4)
C13 C8 C9 C10 -1.4(6)
C8 C9 C10 C11 1.4(7)
C9 C10 C11 C12 -0.5(8)
C10 C11 C12 C13 -0.4(8)
C14 N2 C13 C8 0.6(5)
C14 N2 C13 C12 -179.1(3)
N1 C8 C13 N2 -0.2(5)
C9 C8 C13 N2 -179.2(3)
N1 C8 C13 C12 179.5(3)
C9 C8 C13 C12 0.5(5)
C11 C12 C13 N2 -179.8(4)
C11 C12 C13 C8 0.4(6)
C13 N2 C14 C7 -0.7(5)
C13 N2 C14 C15 -179.3(3)
N1 C7 C14 N2 0.3(5)
C6 C7 C14 N2 178.2(3)
N1 C7 C14 C15 179.1(3)
C6 C7 C14 C15 -3.0(4)
C19 N3 C15 C14 -90.3(3)
C16 N3 C15 C14 146.7(3)
C19 N3 C15 C1 159.6(3)
C16 N3 C15 C1 36.6(4)
C19 N3 C15 C28 32.9(3)
C16 N3 C15 C28 -90.1(3)
N2 C14 C15 N3 61.3(4)
C7 C14 C15 N3 -117.5(3)
N2 C14 C15 C1 -178.4(3)
C7 C14 C15 C1 2.8(3)
N2 C14 C15 C28 -55.9(4)
C7 C14 C15 C28 125.4(3)
C6 C1 C15 N3 113.3(3)
C2 C1 C15 N3 -72.6(4)
C6 C1 C15 C14 -1.7(3)
C2 C1 C15 C14 172.4(3)
C6 C1 C15 C28 -124.7(3)
C2 C1 C15 C28 49.4(4)
C15 N3 C16 C17 162.1(3)
C19 N3 C16 C17 39.1(3)
N3 C16 C17 C18 -37.0(3)
C16 C17 C18 C19 22.1(4)
C15 N3 C19 C18 -155.9(2)
C16 N3 C19 C18 -25.8(3)
C15 N3 C19 C20 -26.1(3)
C16 N3 C19 C20 104.1(3)
C17 C18 C19 N3 1.7(3)
C17 C18 C19 C20 -119.3(3)
O2 N4 C20 C21 6.9(4)
O3 N4 C20 C21 -173.4(3)
O2 N4 C20 C28 128.7(3)
O3 N4 C20 C28 -51.6(4)
O2 N4 C20 C19 -117.2(3)
O3 N4 C20 C19 62.5(4)
N3 C19 C20 N4 -107.3(3)
C18 C19 C20 N4 12.9(4)
N3 C19 C20 C21 128.0(3)
C18 C19 C20 C21 -111.9(3)
N3 C19 C20 C28 8.6(3)
C18 C19 C20 C28 128.8(3)
C22 O1 C21 C29 -172.3(2)
C22 O1 C21 C20 58.3(3)
N4 C20 C21 O1 68.0(3)
C28 C20 C21 O1 -52.0(3)
C19 C20 C21 O1 -167.5(2)
N4 C20 C21 C29 -52.3(3)
C28 C20 C21 C29 -172.3(3)
C19 C20 C21 C29 72.1(3)
C21 O1 C22 C27 -31.8(4)
C21 O1 C22 C23 151.3(3)
O1 C22 C23 C24 177.6(3)
C27 C22 C23 C24 0.7(5)
C22 C23 C24 C25 -0.5(6)
C23 C24 C25 C26 -0.2(6)
C24 C25 C26 C27 0.9(6)
O1 C22 C27 C26 -176.8(3)
C23 C22 C27 C26 0.0(5)
O1 C22 C27 C28 -0.3(5)
C23 C22 C27 C28 176.5(3)
C25 C26 C27 C22 -0.7(5)
C25 C26 C27 C28 -177.2(3)
C22 C27 C28 C15 128.1(3)
C26 C27 C28 C15 -55.5(4)
C22 C27 C28 C20 3.8(4)
C26 C27 C28 C20 -179.8(3)
N3 C15 C28 C27 -155.5(3)
C14 C15 C28 C27 -36.9(4)
C1 C15 C28 C27 77.4(3)
N3 C15 C28 C20 -26.6(3)
C14 C15 C28 C20 91.9(3)
C1 C15 C28 C20 -153.8(3)
N4 C20 C28 C27 -100.7(3)
C21 C20 C28 C27 21.8(3)
C19 C20 C28 C27 140.9(3)
N4 C20 C28 C15 129.2(3)
C21 C20 C28 C15 -108.3(3)
C19 C20 C28 C15 10.8(3)
C30 O4 C29 C21 165.9(3)
C30 O4 C29 C35 -72.3(3)
O1 C21 C29 O4 -160.0(2)
C20 C21 C29 O4 -35.7(4)
O1 C21 C29 C35 80.0(3)
C20 C21 C29 C35 -155.7(3)
C29 O4 C30 O5 -80.2(3)
C29 O4 C30 C32 38.1(4)
C31 O5 C30 O4 126.4(3)
C31 O5 C30 C32 0.9(4)
C32 O6 C31 O5 33.2(4)
C32 O6 C31 C36 149.5(3)
C32 O6 C31 C37 -84.2(4)
C30 O5 C31 O6 -20.6(4)
C30 O5 C31 C36 -136.5(3)
C30 O5 C31 C37 98.0(4)
C31 O6 C32 C33 -154.8(3)
C31 O6 C32 C30 -32.4(3)
O4 C30 C32 O6 -103.1(3)
O5 C30 C32 O6 19.1(3)
O4 C30 C32 C33 13.9(4)
O5 C30 C32 C33 136.1(3)
C34 O7 C33 C32 -142.0(3)
C34 O7 C33 C35 -19.4(3)
O6 C32 C33 O7 -160.4(3)
C30 C32 C33 O7 84.7(4)
O6 C32 C33 C35 83.9(4)
C30 C32 C33 C35 -31.0(4)
C35 O8 C34 O7 -31.9(3)
C35 O8 C34 C39 -147.1(3)
C35 O8 C34 C38 88.8(4)
C33 O7 C34 O8 32.1(3)
C33 O7 C34 C39 148.2(3)
C33 O7 C34 C38 -88.0(3)
C34 O8 C35 C29 139.5(3)
C34 O8 C35 C33 19.3(3)
O4 C29 C35 O8 -64.6(3)
C21 C29 C35 O8 56.2(3)
O4 C29 C35 C33 50.9(4)
C21 C29 C35 C33 171.7(2)
O7 C33 C35 O8 0.1(3)
C32 C33 C35 O8 117.7(3)
O7 C33 C35 C29 -118.6(3)
C32 C33 C35 C29 -1.0(4)
